data_1541866
loop_
_publ_author_name
'Pretsch, T.'
'Bruedgam, I.'
'Hartl, H.'

_publ_section_title
;
 Konformation und Vernetzung von (Cu C N)6 - Ringen in polymeren
 Cyanocupraten(I) (infty n)(Cu2 (C N)(3))(-) (n = 2, 3)
;
_journal_name_full 'Zeitschrift fuer Anorganische und Allgemeine Chemie'
_journal_page_first 353
_journal_page_last 360
_journal_volume 630
_journal_year 2004
_chemical_formula_sum 'C3 H2 Cs Cu2 N3 O'
_chemical_name_systematic 'Cs (Cu2 (C N)3) (H2 O)'
_space_group_IT_number 61
_symmetry_space_group_name_Hall '-P 2ac 2ab'
_symmetry_space_group_name_H-M 'P b c a'
_cell_angle_alpha 90
_cell_angle_beta 90
_cell_angle_gamma 90
_cell_formula_units_Z 8
_cell_length_a 8.7597
_cell_length_b 6.7809
_cell_length_c 27.113
_cell_volume 1610.476
_citation_journal_id_ASTM ZAACAB
_cod_data_source_file Pretsch_ZAACAB_2004_539.cif
_cod_data_source_block C3H2Cs1Cu2N3O1
_cod_original_formula_sum 'C3 H2 Cs1 Cu2 N3 O1'
_cod_database_code 1541866

loop_
_symmetry_equiv_pos_as_xyz
x,y,z
-x+1/2,-y,z+1/2
x+1/2,-y+1/2,-z
-x,y+1/2,-z+1/2
-x,-y,-z
x-1/2,y,-z-1/2
-x-1/2,y-1/2,z
x,-y-1/2,z-1/2

loop_
_atom_site_label
_atom_site_type_symbol
_atom_site_fract_x
_atom_site_fract_y
_atom_site_fract_z
_atom_site_occupancy
_atom_site_U_iso_or_equiv
C1 C+2 -0.3597 0.0095 0.36153 1 0.0
O1 O-2 0.2999 0.2279 0.337 1 0.0
N3 N-3 -0.5187 -0.0832 0.25685 1 0.0
Cu1 Cu+1 -0.40999 0.10714 0.472573 1 0.0
N1 N-3 -0.3774 0.0447 0.40291 1 0.0
H2 H+1 0.37 0.1218 0.329 1 0.0
C2 C+2 -0.1046 0.2874 0.50844 1 0.0
H1 H+1 0.2628 0.2833 0.3063 1 0.0
Cu2 Cu+1 -0.32931 -0.05373 0.2932 1 0.0
C3 C+2 -0.1354 -0.0824 0.26305 1 0.0
Cs1 Cs+1 0.02425 0.05696 0.396618 1 0.0
N2 N-3 -0.2191 0.2087 0.50102 1 0.0
